data_7242166
loop_
_publ_author_name
'Wang, Meng'
'Liu, Jiao'
'Jin, Jing'
'Wu, Dan'
'Yang, Guoping'
'Zhang, Wen-Yan'
'Wang, Yao-Yu'

_publ_section_title
;
 A new 3D luminescent Ba-organic framework with high open metal sites: CO2
 fixation, luminescence sensing, and dye sorption
;
_journal_issue 3
_journal_name_full CrystEngComm
_journal_page_first 663
_journal_page_last 670
_journal_paper_doi 10.1039/D0CE01604G
_journal_volume 23
_journal_year 2021
_chemical_formula_moiety 'C64 H52 Ba3 N2 O16'
_chemical_formula_sum 'C64 H52 Ba3 N2 O16'
_chemical_formula_weight 1517.09
_space_group_crystal_system orthorhombic
_space_group_IT_number 19
_space_group_name_Hall 'P 2ac 2ab'
_space_group_name_H-M_alt 'P 21 21 21'
_atom_sites_solution_hydrogens mixed
_audit_creation_method SHELXL-2014/7
_audit_update_record
;
2020-09-07 deposited with the CCDC.	2020-11-20 downloaded from the CCDC.
;
_cell_angle_alpha 90
_cell_angle_beta 90
_cell_angle_gamma 90
_cell_formula_units_Z 4
_cell_length_a 16.369(3)
_cell_length_b 17.804(3)
_cell_length_c 25.190(7)
_cell_measurement_reflns_used 9788
_cell_measurement_temperature 168(2)
_cell_measurement_theta_max 25.374
_cell_measurement_theta_min 2.341
_cell_volume 7341(3)
_computing_structure_refinement 'SHELXL-2014/7 (Sheldrick, 2014)'
_diffrn_ambient_temperature 168(2)
_diffrn_measured_fraction_theta_full 0.999
_diffrn_measured_fraction_theta_max 0.999
_diffrn_measurement_device_type \w
_diffrn_radiation_type MoK\a
_diffrn_radiation_wavelength 0.71073
_diffrn_reflns_av_R_equivalents 0.0442
_diffrn_reflns_av_unetI/netI 0.0346
_diffrn_reflns_Laue_measured_fraction_full 0.999
_diffrn_reflns_Laue_measured_fraction_max 0.999
_diffrn_reflns_limit_h_max 19
_diffrn_reflns_limit_h_min -19
_diffrn_reflns_limit_k_max 21
_diffrn_reflns_limit_k_min -21
_diffrn_reflns_limit_l_max 29
_diffrn_reflns_limit_l_min -29
_diffrn_reflns_number 63859
_diffrn_reflns_point_group_measured_fraction_full 0.999
_diffrn_reflns_point_group_measured_fraction_max 0.999
_diffrn_reflns_theta_full 24.999
_diffrn_reflns_theta_max 24.999
_diffrn_reflns_theta_min 2.339
_exptl_absorpt_coefficient_mu 1.650
_exptl_absorpt_correction_type multi-scan
_exptl_absorpt_process_details sadabs
_exptl_crystal_colour colorless
_exptl_crystal_density_diffrn 1.373
_exptl_crystal_description block
_exptl_crystal_F_000 2984
_exptl_crystal_size_max 0.230
_exptl_crystal_size_mid 0.150
_exptl_crystal_size_min 0.110
_exptl_transmission_factor_max 0.834
_exptl_transmission_factor_min 0.743
_platon_squeeze_details
;
;
_refine_diff_density_max 0.978
_refine_diff_density_min -0.761
_refine_diff_density_rms 0.144
_refine_ls_abs_structure_details
;
 Flack x determined using 5359 quotients [(I+)-(I-)]/[(I+)+(I-)]
 (Parsons, Flack and Wagner, Acta Cryst. B69 (2013) 249-259).
;
_refine_ls_abs_structure_Flack 0.011(6)
_refine_ls_extinction_method none
_refine_ls_goodness_of_fit_ref 1.077
_refine_ls_hydrogen_treatment constr
_refine_ls_matrix_type full
_refine_ls_number_parameters 768
_refine_ls_number_reflns 12925
_refine_ls_number_restraints 513
_refine_ls_restrained_S_all 1.131
_refine_ls_R_factor_all 0.0356
_refine_ls_R_factor_gt 0.0341
_refine_ls_shift/su_max 0.001
_refine_ls_shift/su_mean 0.000
_refine_ls_structure_factor_coef Fsqd
_refine_ls_weighting_details 'w=1/[\s^2^(Fo^2^)+(0.0784P)^2^+0.7053P] where P=(Fo^2^+2Fc^2^)/3'
_refine_ls_weighting_scheme calc
_refine_ls_wR_factor_gt 0.1067
_refine_ls_wR_factor_ref 0.1082
_reflns_Friedel_coverage 0.825
_reflns_Friedel_fraction_full 0.999
_reflns_Friedel_fraction_max 0.999
_reflns_number_gt 12399
_reflns_number_total 12925
_reflns_threshold_expression 'I > 2\s(I)'
_cod_data_source_file d0ce01604g2.cif
_cod_data_source_block a_a
_cod_database_code 7242166
_shelx_shelxl_version_number 2014/7
_shelx_space_group_comment
;
The symmetry employed for this shelxl refinement is uniquely defined
by the following loop, which should always be used as a source of
symmetry information in preference to the above space-group names.
They are only intended as comments.
;
_shelx_estimated_absorpt_t_min 0.703
_shelx_estimated_absorpt_t_max 0.839

loop_
_space_group_symop_operation_xyz
'x, y, z'
'-x+1/2, -y, z+1/2'
'x+1/2, -y+1/2, -z'
'-x, y+1/2, -z+1/2'

loop_
_atom_site_label
_atom_site_type_symbol
_atom_site_fract_x
_atom_site_fract_y
_atom_site_fract_z
_atom_site_U_iso_or_equiv
_atom_site_adp_type
_atom_site_occupancy
_atom_site_site_symmetry_order
_atom_site_calc_flag
_atom_site_refinement_flags_posn
_atom_site_refinement_flags_adp
_atom_site_refinement_flags_occupancy
_atom_site_disorder_assembly
_atom_site_disorder_group
Ba2 Ba 0.08328(2) 0.16989(2) 0.63346(2) 0.02220(12) Uani 1 1 d . U . . .
Ba1 Ba 0.70535(2) 0.67547(2) -0.04294(2) 0.02140(11) Uani 1 1 d . U . . .
Ba3 Ba 0.61209(2) 0.67691(2) 0.11346(2) 0.02080(11) Uani 1 1 d . U . . .
O1 O 0.1688(3) 1.0798(3) 0.5583(2) 0.0296(12) Uani 1 1 d . U . . .
O2 O 0.1220(4) 1.0166(3) 0.6275(2) 0.0391(13) Uani 1 1 d . U . . .
O3 O 0.0450(3) 0.3138(3) 0.5796(3) 0.0442(15) Uani 1 1 d . U . . .
O4 O 0.1586(3) 0.2605(3) 0.5531(2) 0.0315(13) Uani 1 1 d . U . . .
O5 O 0.5036(4) 0.7316(4) 0.1912(2) 0.0430(15) Uani 1 1 d . U . . .
O6 O 0.5704(4) 0.6328(3) 0.2183(2) 0.0473(16) Uani 1 1 d . U . . .
O7 O 0.6153(4) 0.5224(3) 0.1049(2) 0.0365(13) Uani 1 1 d . U . . .
O8 O 0.6353(4) 0.5764(3) 0.0268(2) 0.0331(12) Uani 1 1 d . U . . .
O9 O 0.5700(3) -0.1781(3) 0.0886(2) 0.0303(11) Uani 1 1 d . U . . .
O10 O 0.6092(4) -0.2301(3) 0.0124(2) 0.0407(14) Uani 1 1 d . U . . .
O11 O 0.2395(3) 0.1868(3) -0.3460(2) 0.0320(12) Uani 1 1 d . U . . .
O12 O 0.3394(3) 0.2640(3) -0.3704(2) 0.0347(13) Uani 1 1 d . U . . .
O13 O 0.5994(5) 0.5959(4) -0.1042(3) 0.0598(18) Uani 1 1 d . U . . .
O14 O 0.7651(4) 0.6832(5) 0.0607(3) 0.0641(19) Uani 1 1 d . U . . .
O15 O 0.0298(6) 0.0964(4) 0.7224(3) 0.074(2) Uani 1 1 d . U . . .
H15A H 0.0707 0.0845 0.7392 0.111 Uiso 1 1 d R U . . .
H15B H -0.0193 0.0884 0.7253 0.111 Uiso 1 1 d R U . . .
O16 O 0.7258(6) 0.7518(7) 0.1732(4) 0.107(3) Uani 1 1 d . U . . .
H16A H 0.7103 0.7807 0.1965 0.160 Uiso 1 1 d R U . . .
H16B H 0.7694 0.7605 0.1880 0.160 Uiso 1 1 d R U . . .
N1 N 0.8575(6) 0.6400(5) 0.1245(4) 0.067(3) Uani 1 1 d . U . . .
C1 C 0.1531(4) 1.0179(4) 0.5818(3) 0.0247(15) Uani 1 1 d . U . . .
C2 C 0.1696(5) 0.9458(4) 0.5538(3) 0.0295(17) Uani 1 1 d . U . . .
C3 C 0.1869(4) 0.9451(4) 0.4994(3) 0.0262(16) Uani 1 1 d . U . . .
H3 H 0.1885 0.9909 0.4802 0.031 Uiso 1 1 calc R U . . .
C4 C 0.2015(5) 0.8786(4) 0.4740(3) 0.0257(15) Uani 1 1 d . U . . .
H4 H 0.2137 0.8793 0.4371 0.031 Uiso 1 1 calc R U . . .
C5 C 0.1992(5) 0.8106(4) 0.5002(3) 0.0281(16) Uani 1 1 d . U . . .
C6 C 0.1802(6) 0.8117(5) 0.5536(4) 0.043(2) Uani 1 1 d . U . . .
H6 H 0.1774 0.7655 0.5723 0.051 Uiso 1 1 calc R U . . .
C7 C 0.1651(6) 0.8784(5) 0.5809(4) 0.039(2) Uani 1 1 d . U . . .
H7 H 0.1520 0.8775 0.6176 0.047 Uiso 1 1 calc R U . . .
C8 C 0.2209(5) 0.7388(4) 0.4732(3) 0.0261(16) Uani 1 1 d . U . . .
C9 C 0.2756(4) 0.7385(4) 0.4313(3) 0.0248(16) Uani 1 1 d . U . . .
H9 H 0.2958 0.7850 0.4183 0.030 Uiso 1 1 calc R U . . .
C10 C 0.3022(4) 0.6724(4) 0.4074(3) 0.0250(14) Uani 1 1 d . U . . .
C11 C 0.2715(5) 0.6038(4) 0.4267(3) 0.0274(16) Uani 1 1 d . U . . .
H11 H 0.2886 0.5581 0.4107 0.033 Uiso 1 1 calc R U . . .
C12 C 0.2157(5) 0.6016(4) 0.4695(3) 0.0283(17) Uani 1 1 d . U . . .
C13 C 0.1903(4) 0.6684(4) 0.4906(3) 0.0282(15) Uani 1 1 d . U . . .
H13 H 0.1504 0.6677 0.5180 0.034 Uiso 1 1 calc R U . . .
C14 C 0.3592(4) 0.6742(4) 0.3617(3) 0.0269(14) Uani 1 1 d . U . . .
C15 C 0.3594(5) 0.7365(4) 0.3272(3) 0.0359(19) Uani 1 1 d . U . . .
H15 H 0.3235 0.7774 0.3337 0.043 Uiso 1 1 calc R U . . .
C16 C 0.4112(6) 0.7385(5) 0.2842(3) 0.041(2) Uani 1 1 d . U . . .
H16 H 0.4107 0.7811 0.2615 0.049 Uiso 1 1 calc R U . . .
C17 C 0.4639(5) 0.6799(4) 0.2735(3) 0.0313(16) Uani 1 1 d . U . . .
C18 C 0.4660(5) 0.6194(4) 0.3084(3) 0.0310(17) Uani 1 1 d . U . . .
H18 H 0.5036 0.5796 0.3023 0.037 Uiso 1 1 calc R U . . .
C19 C 0.4143(5) 0.6160(4) 0.3518(3) 0.0314(17) Uani 1 1 d . U . . .
H19 H 0.4162 0.5739 0.3750 0.038 Uiso 1 1 calc R U . . .
C20 C 0.5168(5) 0.6800(5) 0.2233(3) 0.0335(17) Uani 1 1 d . U . . .
C21 C 0.1874(4) 0.5282(4) 0.4905(3) 0.0277(16) Uani 1 1 d . U . . .
C22 C 0.1089(6) 0.5162(5) 0.5057(4) 0.044(2) Uani 1 1 d . U . . .
H22 H 0.0702 0.5557 0.5029 0.053 Uiso 1 1 calc R U . . .
C23 C 0.0853(6) 0.4483(5) 0.5249(4) 0.055(2) Uani 1 1 d . U . . .
H23 H 0.0292 0.4413 0.5331 0.065 Uiso 1 1 calc R U . . .
C24 C 0.1379(4) 0.3889(4) 0.5331(3) 0.0253(16) Uani 1 1 d . U . . .
C25 C 0.2170(6) 0.4011(5) 0.5170(4) 0.047(2) Uani 1 1 d . U . . .
H25 H 0.2556 0.3615 0.5202 0.056 Uiso 1 1 calc R U . . .
C26 C 0.2423(6) 0.4698(5) 0.4962(4) 0.052(2) Uani 1 1 d . U . . .
H26 H 0.2977 0.4764 0.4858 0.062 Uiso 1 1 calc R U . . .
C27 C 0.1118(4) 0.3160(4) 0.5560(3) 0.0282(16) Uani 1 1 d . U . . .
C28 C 0.6176(4) 0.5196(4) 0.0552(3) 0.0247(15) Uani 1 1 d . U . . .
C29 C 0.5976(4) 0.4467(4) 0.0280(3) 0.0232(15) Uani 1 1 d . U . . .
C30 C 0.6056(5) 0.4407(4) -0.0262(3) 0.0312(17) Uani 1 1 d . U . . .
H30 H 0.6267 0.4821 -0.0457 0.037 Uiso 1 1 calc R U . . .
C31 C 0.5839(5) 0.3766(4) -0.0530(3) 0.0313(17) Uani 1 1 d . U . . .
H31 H 0.5914 0.3736 -0.0904 0.038 Uiso 1 1 calc R U . . .
C32 C 0.5503(4) 0.3150(4) -0.0247(3) 0.0262(15) Uani 1 1 d . U . . .
C33 C 0.5430(4) 0.3211(4) 0.0293(3) 0.0292(16) Uani 1 1 d . U . . .
H33 H 0.5213 0.2802 0.0490 0.035 Uiso 1 1 calc R U . . .
C34 C 0.5668(4) 0.3866(4) 0.0562(3) 0.0264(16) Uani 1 1 d . U . . .
H34 H 0.5617 0.3896 0.0937 0.032 Uiso 1 1 calc R U . . .
C35 C 0.5237(5) 0.2467(4) -0.0538(3) 0.0311(18) Uani 1 1 d . U . . .
C36 C 0.4818(5) 0.2532(4) -0.1024(3) 0.0322(18) Uani 1 1 d . U . . .
H36 H 0.4701 0.3018 -0.1161 0.039 Uiso 1 1 calc R U . . .
C37 C 0.4570(5) 0.1903(4) -0.1310(3) 0.0347(18) Uani 1 1 d . U . . .
C38 C 0.4715(5) 0.1192(4) -0.1082(3) 0.0353(18) Uani 1 1 d . U . . .
H38 H 0.4524 0.0754 -0.1259 0.042 Uiso 1 1 calc R U . . .
C39 C 0.5133(5) 0.1116(4) -0.0599(3) 0.0301(17) Uani 1 1 d . U . . .
C40 C 0.5381(4) 0.1749(4) -0.0336(3) 0.0298(15) Uani 1 1 d . U . . .
H40 H 0.5658 0.1699 -0.0007 0.036 Uiso 1 1 calc R U . . .
C41 C 0.4159(5) 0.2000(4) -0.1823(3) 0.0320(17) Uani 1 1 d . U . . .
C42 C 0.4469(6) 0.2486(5) -0.2205(4) 0.040(2) Uani 1 1 d . U . . .
H42 H 0.4953 0.2760 -0.2130 0.048 Uiso 1 1 calc R U . . .
C43 C 0.4092(5) 0.2580(5) -0.2690(4) 0.040(2) Uani 1 1 d . U . . .
H43 H 0.4298 0.2941 -0.2933 0.048 Uiso 1 1 calc R U . . .
C44 C 0.3417(4) 0.2154(4) -0.2827(3) 0.0252(16) Uani 1 1 d . U . . .
C45 C 0.3095(5) 0.1685(5) -0.2445(3) 0.0335(17) Uani 1 1 d . U . . .
H45 H 0.2603 0.1424 -0.2522 0.040 Uiso 1 1 calc R U . . .
C46 C 0.3447(5) 0.1580(4) -0.1962(3) 0.0341(18) Uani 1 1 d . U . . .
H46 H 0.3221 0.1229 -0.1719 0.041 Uiso 1 1 calc R U . . .
C47 C 0.3049(5) 0.2247(4) -0.3372(3) 0.0300(17) Uani 1 1 d . U . . .
C48 C 0.5292(5) 0.0366(4) -0.0366(3) 0.0279(16) Uani 1 1 d . U . . .
C49 C 0.5502(5) -0.0268(4) -0.0680(3) 0.0339(18) Uani 1 1 d . U . . .
H49 H 0.5529 -0.0223 -0.1056 0.041 Uiso 1 1 calc R U . . .
C50 C 0.5670(5) -0.0954(4) -0.0438(3) 0.0333(18) Uani 1 1 d . U . . .
H50 H 0.5822 -0.1373 -0.0650 0.040 Uiso 1 1 calc R U . . .
C51 C 0.5618(4) -0.1034(4) 0.0097(3) 0.0261(16) Uani 1 1 d . U . . .
C52 C 0.5405(4) -0.0409(4) 0.0416(3) 0.0255(15) Uani 1 1 d . U . . .
H52 H 0.5369 -0.0458 0.0791 0.031 Uiso 1 1 calc R U . . .
C53 C 0.5251(5) 0.0276(4) 0.0175(3) 0.0279(16) Uani 1 1 d . U . . .
H53 H 0.5112 0.0696 0.0389 0.033 Uiso 1 1 calc R U . . .
C54 C 0.5822(4) -0.1762(4) 0.0384(3) 0.0266(15) Uani 1 1 d . U . . .
C55 C 0.8291(7) 0.6880(7) 0.0861(5) 0.063(3) Uani 1 1 d . U . . .
C56 C 0.9292(7) 0.6683(7) 0.1543(5) 0.065(3) Uani 1 1 d . U . . .
H56A H 0.9766 0.6342 0.1508 0.077 Uiso 1 1 calc R U . . .
H56B H 0.9164 0.6754 0.1924 0.077 Uiso 1 1 calc R U . . .
C57 C 0.9454(8) 0.7464(7) 0.1256(6) 0.077(4) Uani 1 1 d . U . . .
H57A H 0.9384 0.7884 0.1509 0.093 Uiso 1 1 calc R U . . .
H57B H 1.0016 0.7481 0.1112 0.093 Uiso 1 1 calc R U . . .
C58 C 0.8852(10) 0.7523(9) 0.0821(6) 0.095(5) Uani 1 1 d . U . . .
H58A H 0.8544 0.8000 0.0851 0.114 Uiso 1 1 calc R U . . .
H58B H 0.9135 0.7517 0.0473 0.114 Uiso 1 1 calc R U . . .
C59 C 0.8162(10) 0.5705(8) 0.1446(6) 0.094(4) Uani 1 1 d . U . . .
H59A H 0.8531 0.5437 0.1687 0.142 Uiso 1 1 calc R U . . .
H59B H 0.8023 0.5379 0.1146 0.142 Uiso 1 1 calc R U . . .
H59C H 0.7662 0.5844 0.1637 0.142 Uiso 1 1 calc R U . . .
C60 C 0.5860(11) 0.5503(9) -0.1405(7) 0.094(4) Uani 1 1 d . U . . .
C61 C 0.6554(11) 0.5088(10) -0.1693(7) 0.109(5) Uani 1 1 d D U . . .
H61A H 0.6979 0.5440 -0.1822 0.131 Uiso 1 1 calc R U . . .
H61B H 0.6810 0.4703 -0.1463 0.131 Uiso 1 1 calc R U . . .
C62 C 0.6090(16) 0.4743(17) -0.2140(11) 0.206(12) Uani 1 1 d D U . . .
H62A H 0.6251 0.4209 -0.2176 0.247 Uiso 1 1 calc R U . . .
H62B H 0.6234 0.5003 -0.2475 0.247 Uiso 1 1 calc R U . . .
C63 C 0.5154(13) 0.4791(15) -0.2052(11) 0.180(10) Uani 1 1 d D U . . .
H63A H 0.4870 0.5077 -0.2335 0.217 Uiso 1 1 calc R U . . .
H63B H 0.4895 0.4294 -0.2003 0.217 Uiso 1 1 calc R U . . .
N2 N 0.5227(13) 0.5198(11) -0.1574(8) 0.152(7) Uani 1 1 d . U . . .
C64 C 0.4432(13) 0.5489(12) -0.1269(9) 0.137(7) Uani 1 1 d . U . . .
H64A H 0.4588 0.5680 -0.0918 0.206 Uiso 1 1 calc R U . . .
H64B H 0.4045 0.5074 -0.1227 0.206 Uiso 1 1 calc R U . . .
H64C H 0.4176 0.5893 -0.1474 0.206 Uiso 1 1 calc R U . . .

loop_
_atom_site_aniso_label
_atom_site_aniso_U_11
_atom_site_aniso_U_22
_atom_site_aniso_U_33
_atom_site_aniso_U_23
_atom_site_aniso_U_13
_atom_site_aniso_U_12
Ba2 0.0237(2) 0.0184(2) 0.0245(2) -0.00233(17) 0.00200(16) 0.00162(17)
Ba1 0.0275(2) 0.0178(2) 0.0188(2) -0.00131(18) 0.00425(15) -0.00163(18)
Ba3 0.02248(19) 0.0198(2) 0.0201(2) 0.00268(17) 0.00226(15) 0.00245(17)
O1 0.033(2) 0.024(2) 0.031(3) -0.006(2) 0.005(2) -0.005(2)
O2 0.052(3) 0.029(2) 0.036(3) -0.002(2) 0.012(2) 0.007(2)
O3 0.033(2) 0.036(3) 0.064(3) 0.014(2) 0.014(2) 0.006(2)
O4 0.035(2) 0.023(2) 0.036(3) 0.005(2) 0.005(2) 0.004(2)
O5 0.048(3) 0.049(3) 0.032(3) 0.015(2) 0.011(2) 0.021(2)
O6 0.056(3) 0.048(3) 0.038(3) 0.013(2) 0.014(2) 0.022(2)
O7 0.049(3) 0.028(2) 0.032(3) 0.001(2) -0.004(2) -0.001(2)
O8 0.043(3) 0.023(2) 0.033(3) -0.002(2) 0.006(2) -0.003(2)
O9 0.036(2) 0.025(2) 0.030(2) 0.003(2) 0.009(2) 0.001(2)
O10 0.053(3) 0.029(2) 0.040(3) 0.006(2) 0.014(2) 0.010(2)
O11 0.031(2) 0.038(3) 0.027(2) -0.003(2) -0.0083(19) -0.002(2)
O12 0.041(3) 0.035(2) 0.027(2) 0.003(2) -0.001(2) -0.003(2)
O13 0.069(3) 0.058(3) 0.052(3) -0.002(3) -0.013(3) -0.017(3)
O14 0.051(3) 0.093(4) 0.049(3) -0.007(3) -0.004(3) -0.014(3)
O15 0.092(5) 0.058(4) 0.072(5) 0.003(4) 0.022(4) -0.011(4)
O16 0.083(5) 0.138(7) 0.098(6) -0.044(5) -0.010(5) -0.019(5)
N1 0.060(4) 0.067(4) 0.074(4) -0.004(3) -0.006(3) -0.002(3)
C1 0.027(3) 0.024(3) 0.024(3) 0.000(3) 0.002(2) -0.003(2)
C2 0.030(3) 0.027(3) 0.031(3) 0.001(3) 0.002(3) -0.003(3)
C3 0.027(3) 0.022(3) 0.030(3) 0.005(3) -0.001(3) -0.001(2)
C4 0.030(3) 0.023(3) 0.025(3) -0.001(2) 0.005(3) -0.002(2)
C5 0.031(3) 0.024(3) 0.029(3) -0.003(3) 0.003(3) -0.002(2)
C6 0.054(3) 0.032(3) 0.042(3) 0.005(3) 0.012(3) 0.002(3)
C7 0.051(3) 0.034(3) 0.034(3) -0.002(3) 0.009(3) 0.002(3)
C8 0.027(3) 0.024(3) 0.027(3) -0.001(3) 0.000(3) 0.002(2)
C9 0.028(3) 0.022(3) 0.025(3) 0.004(2) 0.000(3) -0.002(2)
C10 0.028(3) 0.020(3) 0.026(3) 0.001(3) 0.002(2) 0.002(3)
C11 0.031(3) 0.020(3) 0.031(3) 0.001(3) 0.006(3) 0.003(2)
C12 0.028(3) 0.027(3) 0.030(3) 0.002(3) 0.003(3) -0.002(3)
C13 0.030(3) 0.027(3) 0.028(3) -0.002(3) 0.008(2) -0.002(3)
C14 0.031(3) 0.024(3) 0.026(3) -0.002(3) 0.005(2) 0.000(3)
C15 0.043(3) 0.028(3) 0.036(3) 0.005(3) 0.008(3) 0.006(3)
C16 0.051(4) 0.034(3) 0.037(3) 0.009(3) 0.005(3) 0.007(3)
C17 0.033(3) 0.032(3) 0.029(3) 0.008(3) 0.004(3) 0.008(3)
C18 0.033(3) 0.030(3) 0.031(3) 0.005(3) 0.005(3) 0.008(3)
C19 0.038(3) 0.027(3) 0.029(3) 0.001(3) 0.002(3) 0.006(3)
C20 0.040(3) 0.032(3) 0.028(3) 0.008(3) 0.004(3) 0.004(3)
C21 0.027(3) 0.024(3) 0.032(3) -0.005(3) 0.007(3) 0.004(2)
C22 0.041(3) 0.032(3) 0.060(4) 0.010(3) 0.007(3) 0.001(3)
C23 0.048(4) 0.047(4) 0.069(4) 0.010(3) 0.005(3) 0.003(3)
C24 0.024(3) 0.021(3) 0.030(3) 0.004(2) 0.002(3) 0.003(2)
C25 0.042(3) 0.040(3) 0.058(4) 0.012(3) 0.012(3) 0.009(3)
C26 0.045(4) 0.045(4) 0.065(4) 0.011(3) 0.014(3) 0.005(3)
C27 0.027(3) 0.029(3) 0.029(3) 0.003(3) 0.001(2) -0.001(3)
C28 0.025(3) 0.022(3) 0.027(3) 0.002(2) 0.001(2) 0.000(2)
C29 0.021(3) 0.024(3) 0.025(3) -0.002(2) -0.001(2) 0.002(2)
C30 0.030(3) 0.026(3) 0.037(3) 0.004(3) -0.003(3) -0.003(3)
C31 0.035(3) 0.028(3) 0.031(3) 0.002(3) -0.003(3) -0.003(3)
C32 0.026(3) 0.020(3) 0.032(3) 0.001(3) -0.005(2) 0.004(2)
C33 0.034(3) 0.021(3) 0.032(3) 0.007(3) -0.004(3) -0.001(3)
C34 0.027(3) 0.024(3) 0.028(3) -0.001(3) -0.003(3) 0.001(2)
C35 0.036(3) 0.027(3) 0.030(3) 0.002(3) -0.004(3) 0.001(3)
C36 0.039(3) 0.025(3) 0.033(3) 0.005(3) -0.007(3) -0.004(3)
C37 0.039(3) 0.030(3) 0.035(3) 0.005(3) -0.005(3) -0.003(3)
C38 0.041(3) 0.030(3) 0.036(3) -0.005(3) -0.003(3) -0.006(3)
C39 0.034(3) 0.025(3) 0.031(3) 0.003(3) -0.005(3) -0.001(3)
C40 0.032(3) 0.027(3) 0.030(3) 0.002(3) -0.005(2) 0.002(3)
C41 0.033(3) 0.031(3) 0.032(3) -0.001(3) -0.005(3) -0.003(3)
C42 0.041(3) 0.041(3) 0.038(4) 0.000(3) -0.006(3) -0.005(3)
C43 0.040(3) 0.038(3) 0.041(3) 0.004(3) -0.003(3) -0.008(3)
C44 0.024(3) 0.024(3) 0.027(3) -0.003(3) -0.004(2) 0.001(2)
C45 0.035(3) 0.034(3) 0.032(3) 0.001(3) -0.004(3) -0.003(3)
C46 0.037(3) 0.033(3) 0.032(3) 0.003(3) 0.000(3) -0.003(3)
C47 0.030(3) 0.029(3) 0.030(3) -0.003(3) 0.001(3) 0.003(3)
C48 0.033(3) 0.022(3) 0.029(3) 0.003(3) -0.005(3) 0.000(3)
C49 0.044(3) 0.029(3) 0.029(3) 0.005(3) 0.005(3) -0.002(3)
C50 0.044(3) 0.025(3) 0.031(3) -0.007(3) 0.006(3) 0.000(3)
C51 0.028(3) 0.023(3) 0.027(3) 0.002(3) 0.003(3) -0.001(2)
C52 0.025(3) 0.024(3) 0.027(3) -0.001(3) -0.002(3) 0.000(2)
C53 0.032(3) 0.022(3) 0.030(3) -0.002(3) 0.000(3) 0.000(3)
C54 0.028(3) 0.021(3) 0.031(3) 0.004(3) 0.006(2) 0.000(3)
C55 0.058(4) 0.074(4) 0.058(4) -0.007(3) -0.003(3) -0.005(3)
C56 0.060(4) 0.068(4) 0.066(4) -0.004(4) -0.009(3) -0.004(4)
C57 0.073(5) 0.081(5) 0.078(5) 0.001(4) -0.009(4) -0.003(4)
C58 0.094(6) 0.100(6) 0.091(6) 0.009(4) -0.003(4) -0.011(4)
C59 0.103(7) 0.079(7) 0.102(8) 0.011(6) -0.016(6) -0.017(6)
C60 0.098(6) 0.091(5) 0.093(6) 0.005(4) -0.005(4) -0.004(4)
C61 0.111(6) 0.109(6) 0.108(6) -0.002(4) 0.008(4) -0.004(4)
C62 0.206(12) 0.207(12) 0.205(12) 0.002(4) 0.003(4) -0.002(4)
C63 0.181(11) 0.179(11) 0.182(11) -0.004(4) 0.000(4) -0.002(4)
N2 0.156(7) 0.151(7) 0.149(7) -0.001(4) -0.005(4) -0.007(4)
C64 0.132(9) 0.143(10) 0.137(10) 0.002(7) 0.002(7) 0.000(7)

loop_
_atom_type_symbol
_atom_type_description
_atom_type_scat_dispersion_real
_atom_type_scat_dispersion_imag
_atom_type_scat_source
C C 0.0033 0.0016 'International Tables Vol C Tables 4.2.6.8 and 6.1.1.4'
H H 0.0000 0.0000 'International Tables Vol C Tables 4.2.6.8 and 6.1.1.4'
Ba Ba -0.3244 2.2819 'International Tables Vol C Tables 4.2.6.8 and 6.1.1.4'
N N 0.0061 0.0033 'International Tables Vol C Tables 4.2.6.8 and 6.1.1.4'
O O 0.0106 0.0060 'International Tables Vol C Tables 4.2.6.8 and 6.1.1.4'

loop_
_geom_angle_atom_site_label_1
_geom_angle_atom_site_label_2
_geom_angle_atom_site_label_3
_geom_angle
_geom_angle_site_symmetry_1
_geom_angle_site_symmetry_3
_geom_angle_publ_flag
O11 Ba2 O5 109.49(18) 1_556 2_565 ?
O11 Ba2 O15 101.8(2) 1_556 . ?
O5 Ba2 O15 72.5(2) 2_565 . ?
O11 Ba2 O9 164.01(16) 1_556 2 ?
O5 Ba2 O9 72.89(16) 2_565 2 ?
O15 Ba2 O9 94.0(2) . 2 ?
O11 Ba2 O2 84.36(17) 1_556 1_545 ?
O5 Ba2 O2 141.59(19) 2_565 1_545 ?
O15 Ba2 O2 69.6(2) . 1_545 ?
O9 Ba2 O2 103.62(17) 2 1_545 ?
O11 Ba2 O1 73.57(16) 1_556 1_545 ?
O5 Ba2 O1 171.01(17) 2_565 1_545 ?
O15 Ba2 O1 115.6(2) . 1_545 ?
O9 Ba2 O1 101.81(15) 2 1_545 ?
O2 Ba2 O1 46.04(16) 1_545 1_545 ?
O11 Ba2 O4 69.88(16) 1_556 . ?
O5 Ba2 O4 104.06(19) 2_565 . ?
O15 Ba2 O4 169.8(2) . . ?
O9 Ba2 O4 94.15(16) 2 . ?
O2 Ba2 O4 114.35(16) 1_545 . ?
O1 Ba2 O4 68.67(14) 1_545 . ?
O11 Ba2 O3 101.36(17) 1_556 . ?
O5 Ba2 O3 64.67(19) 2_565 . ?
O15 Ba2 O3 136.0(2) . . ?
O9 Ba2 O3 64.81(17) 2 . ?
O2 Ba2 O3 149.71(18) 1_545 . ?
O1 Ba2 O3 106.62(16) 1_545 . ?
O4 Ba2 O3 44.10(15) . . ?
O11 Ba2 C1 80.22(18) 1_556 1_545 ?
O5 Ba2 C1 163.3(2) 2_565 1_545 ?
O15 Ba2 C1 92.4(2) . 1_545 ?
O9 Ba2 C1 101.66(17) 2 1_545 ?
O2 Ba2 C1 22.91(17) 1_545 1_545 ?
O1 Ba2 C1 23.32(17) 1_545 1_545 ?
O4 Ba2 C1 91.98(17) . 1_545 ?
O3 Ba2 C1 128.10(19) . 1_545 ?
O11 Ba2 Ba1 45.01(12) 1_556 4_645 ?
O5 Ba2 Ba1 136.40(15) 2_565 4_645 ?
O15 Ba2 Ba1 136.8(2) . 4_645 ?
O9 Ba2 Ba1 122.22(11) 2 4_645 ?
O2 Ba2 Ba1 78.77(12) 1_545 4_645 ?
O1 Ba2 Ba1 40.34(10) 1_545 4_645 ?
O4 Ba2 Ba1 40.45(11) . 4_645 ?
O3 Ba2 Ba1 84.48(11) . 4_645 ?
C1 Ba2 Ba1 60.02(13) 1_545 4_645 ?
O11 Ba2 Ba3 133.25(12) 1_556 2_565 ?
O5 Ba2 Ba3 40.89(12) 2_565 2_565 ?
O15 Ba2 Ba3 99.43(19) . 2_565 ?
O9 Ba2 Ba3 39.58(11) 2 2_565 ?
O2 Ba2 Ba3 142.30(13) 1_545 2_565 ?
O1 Ba2 Ba3 130.91(11) 1_545 2_565 ?
O4 Ba2 Ba3 83.02(11) . 2_565 ?
O3 Ba2 Ba3 39.60(11) . 2_565 ?
C1 Ba2 Ba3 139.73(13) 1_545 2_565 ?
Ba1 Ba2 Ba3 123.341(16) 4_645 2_565 ?
O10 Ba1 O1 156.10(18) 1_565 4_645 ?
O10 Ba1 O4 100.42(18) 1_565 4_655 ?
O1 Ba1 O4 73.23(15) 4_645 4_655 ?
O10 Ba1 O13 104.2(2) 1_565 . ?
O1 Ba1 O13 94.4(2) 4_645 . ?
O4 Ba1 O13 139.7(2) 4_655 . ?
O10 Ba1 O8 79.98(16) 1_565 . ?
O1 Ba1 O8 90.28(17) 4_645 . ?
O4 Ba1 O8 139.93(18) 4_655 . ?
O13 Ba1 O8 76.2(2) . . ?
O10 Ba1 O14 72.0(2) 1_565 . ?
O1 Ba1 O14 84.1(2) 4_645 . ?
O4 Ba1 O14 76.8(2) 4_655 . ?
O13 Ba1 O14 141.3(2) . . ?
O8 Ba1 O14 65.1(2) . . ?
O10 Ba1 O12 84.20(17) 1_565 4_654 ?
O1 Ba1 O12 116.35(16) 4_645 4_654 ?
O4 Ba1 O12 79.97(18) 4_655 4_654 ?
O13 Ba1 O12 71.50(19) . 4_654 ?
O8 Ba1 O12 139.05(17) . 4_654 ?
O14 Ba1 O12 142.7(2) . 4_654 ?
O10 Ba1 O11 128.89(16) 1_565 4_654 ?
O1 Ba1 O11 70.92(15) 4_645 4_654 ?
O4 Ba1 O11 67.65(16) 4_655 4_654 ?
O13 Ba1 O11 72.06(19) . 4_654 ?
O8 Ba1 O11 141.30(16) . 4_654 ?
O14 Ba1 O11 141.00(17) . 4_654 ?
O12 Ba1 O11 45.47(15) 4_654 4_654 ?
O10 Ba1 C47 106.93(19) 1_565 4_654 ?
O1 Ba1 C47 94.51(18) 4_645 4_654 ?
O4 Ba1 C47 78.31(19) 4_655 4_654 ?
O13 Ba1 C47 64.3(2) . 4_654 ?
O8 Ba1 C47 140.48(18) . 4_654 ?
O14 Ba1 C47 154.4(2) . 4_654 ?
O12 Ba1 C47 22.83(18) 4_654 4_654 ?
O11 Ba1 C47 24.04(17) 4_654 4_654 ?
O10 Ba1 Ba2 141.99(13) 1_565 4_655 ?
O1 Ba1 Ba2 43.05(11) 4_645 4_655 ?
O4 Ba1 Ba2 43.47(12) 4_655 4_655 ?
O13 Ba1 Ba2 101.97(17) . 4_655 ?
O8 Ba1 Ba2 133.32(12) . 4_655 ?
O14 Ba1 Ba2 102.89(15) . 4_655 ?
O12 Ba1 Ba2 78.58(12) 4_654 4_655 ?
O11 Ba1 Ba2 39.07(10) 4_654 4_655 ?
C47 Ba1 Ba2 61.55(14) 4_654 4_655 ?
O10 Ba1 Ba3 45.76(12) 1_565 . ?
O1 Ba1 Ba3 114.41(11) 4_645 . ?
O4 Ba1 Ba3 112.47(13) 4_655 . ?
O13 Ba1 Ba3 107.59(17) . . ?
O8 Ba1 Ba3 41.88(11) . . ?
O14 Ba1 Ba3 41.78(15) . . ?
O12 Ba1 Ba3 129.16(12) 4_654 . ?
O11 Ba1 Ba3 174.61(10) 4_654 . ?
C47 Ba1 Ba3 150.84(14) 4_654 . ?
Ba2 Ba1 Ba3 144.558(13) 4_655 . ?
O3 Ba3 O16 141.9(3) 2_564 . ?
O3 Ba3 O9 68.48(17) 2_564 1_565 ?
O16 Ba3 O9 80.7(3) . 1_565 ?
O3 Ba3 O7 93.11(17) 2_564 . ?
O16 Ba3 O7 121.0(3) . . ?
O9 Ba3 O7 157.62(17) 1_565 . ?
O3 Ba3 O5 66.45(19) 2_564 . ?
O16 Ba3 O5 83.0(3) . . ?
O9 Ba3 O5 71.06(16) 1_565 . ?
O7 Ba3 O5 114.25(18) . . ?
O3 Ba3 O14 133.3(2) 2_564 . ?
O16 Ba3 O14 68.8(3) . . ?
O9 Ba3 O14 94.4(2) 1_565 . ?
O7 Ba3 O14 89.2(2) . . ?
O5 Ba3 O14 150.3(2) . . ?
O3 Ba3 O6 94.7(2) 2_564 . ?
O16 Ba3 O6 77.7(3) . . ?
O9 Ba3 O6 114.33(16) 1_565 . ?
O7 Ba3 O6 78.56(18) . . ?
O5 Ba3 O6 45.34(17) . . ?
O14 Ba3 O6 131.2(2) . . ?
O3 Ba3 O8 85.62(18) 2_564 . ?
O16 Ba3 O8 129.5(3) . . ?
O9 Ba3 O8 116.72(15) 1_565 . ?
O7 Ba3 O8 46.48(16) . . ?
O5 Ba3 O8 146.52(19) . . ?
O14 Ba3 O8 63.1(2) . . ?
O6 Ba3 O8 124.86(17) . . ?
O3 Ba3 O10 71.8(2) 2_564 1_565 ?
O16 Ba3 O10 101.9(3) . 1_565 ?
O9 Ba3 O10 44.94(15) 1_565 1_565 ?
O7 Ba3 O10 118.56(16) . 1_565 ?
O5 Ba3 O10 112.62(15) . 1_565 ?
O14 Ba3 O10 66.4(2) . 1_565 ?
O6 Ba3 O10 157.95(16) . 1_565 ?
O8 Ba3 O10 72.66(15) . 1_565 ?
O3 Ba3 C54 68.11(19) 2_564 1_565 ?
O16 Ba3 C54 91.7(3) . 1_565 ?
O9 Ba3 C54 22.56(17) 1_565 1_565 ?
O7 Ba3 C54 139.14(17) . 1_565 ?
O5 Ba3 C54 91.81(17) . 1_565 ?
O14 Ba3 C54 80.2(2) . 1_565 ?
O6 Ba3 C54 136.43(17) . 1_565 ?
O8 Ba3 C54 94.55(17) . 1_565 ?
O10 Ba3 C54 22.38(16) 1_565 1_565 ?
O3 Ba3 Ba1 92.83(15) 2_564 . ?
O16 Ba3 Ba1 105.6(2) . . ?
O9 Ba3 Ba1 83.32(10) 1_565 . ?
O7 Ba3 Ba1 85.08(12) . . ?
O5 Ba3 Ba1 151.41(12) . . ?
O14 Ba3 Ba1 40.92(14) . . ?
O6 Ba3 Ba1 162.32(12) . . ?
O8 Ba3 Ba1 39.94(11) . . ?
O10 Ba3 Ba1 39.41(11) 1_565 . ?
C54 Ba3 Ba1 61.24(12) 1_565 . ?
O3 Ba3 Ba2 44.16(12) 2_564 2_564 ?
O16 Ba3 Ba2 97.7(2) . 2_564 ?
O9 Ba3 Ba2 39.77(10) 1_565 2_564 ?
O7 Ba3 Ba2 131.76(12) . 2_564 ?
O5 Ba3 Ba2 38.60(12) . 2_564 ?
O14 Ba3 Ba2 134.19(18) . 2_564 ?
O6 Ba3 Ba2 83.43(12) . 2_564 ?
O8 Ba3 Ba2 126.65(12) . 2_564 ?
O10 Ba3 Ba2 74.74(11) 1_565 2_564 ?
C54 Ba3 Ba2 55.91(12) 1_565 2_564 ?
Ba1 Ba3 Ba2 112.822(12) . 2_564 ?
C1 O1 Ba1 139.9(5) . 4_655 ?
C1 O1 Ba2 94.5(4) . 1_565 ?
Ba1 O1 Ba2 96.61(15) 4_655 1_565 ?
C1 O2 Ba2 96.9(4) . 1_565 ?
C27 O3 Ba3 168.6(5) . 2_565 ?
C27 O3 Ba2 93.4(5) . . ?
Ba3 O3 Ba2 96.24(17) 2_565 . ?
C27 O4 Ba1 162.0(5) . 4_645 ?
C27 O4 Ba2 98.0(4) . . ?
Ba1 O4 Ba2 96.08(16) 4_645 . ?
C20 O5 Ba2 158.0(5) . 2_564 ?
C20 O5 Ba3 95.0(5) . . ?
Ba2 O5 Ba3 100.52(19) 2_564 . ?
C20 O6 Ba3 94.5(5) . . ?
C28 O7 Ba3 96.7(4) . . ?
C28 O8 Ba1 165.4(5) . . ?
C28 O8 Ba3 92.1(4) . . ?
Ba1 O8 Ba3 98.18(16) . . ?
C54 O9 Ba3 102.1(4) . 1_545 ?
C54 O9 Ba2 123.1(4) . 2_554 ?
Ba3 O9 Ba2 100.65(16) 1_545 2_554 ?
C54 O10 Ba1 164.3(5) . 1_545 ?
C54 O10 Ba3 89.1(4) . 1_545 ?
Ba1 O10 Ba3 94.83(16) 1_545 1_545 ?
C47 O11 Ba2 154.9(5) . 1_554 ?
C47 O11 Ba1 86.8(4) . 4_644 ?
Ba2 O11 Ba1 95.92(15) 1_554 4_644 ?
C47 O12 Ba1 95.2(5) . 4_644 ?
C60 O13 Ba1 150.6(10) . . ?
C55 O14 Ba1 142.0(7) . . ?
C55 O14 Ba3 120.7(7) . . ?
Ba1 O14 Ba3 97.3(2) . . ?
Ba2 O15 H15A 106.6 . . ?
Ba2 O15 H15B 118.0 . . ?
H15A O15 H15B 135.2 . . ?
Ba3 O16 H16A 119.1 . . ?
Ba3 O16 H16B 158.9 . . ?
H16A O16 H16B 80.0 . . ?
C55 N1 C56 114.4(9) . . ?
C55 N1 C59 126.8(11) . . ?
C56 N1 C59 117.9(11) . . ?
O2 C1 O1 121.5(7) . . ?
O2 C1 C2 119.3(7) . . ?
O1 C1 C2 119.2(6) . . ?
O2 C1 Ba2 60.2(4) . 1_565 ?
O1 C1 Ba2 62.1(4) . 1_565 ?
C2 C1 Ba2 169.2(5) . 1_565 ?
C7 C2 C3 119.1(7) . . ?
C7 C2 C1 120.3(7) . . ?
C3 C2 C1 120.5(7) . . ?
C4 C3 C2 120.2(7) . . ?
C4 C3 H3 119.9 . . ?
C2 C3 H3 119.9 . . ?
C3 C4 C5 122.1(7) . . ?
C3 C4 H4 119.0 . . ?
C5 C4 H4 119.0 . . ?
C4 C5 C6 117.3(7) . . ?
C4 C5 C8 121.9(7) . . ?
C6 C5 C8 120.7(7) . . ?
C5 C6 C7 122.3(8) . . ?
C5 C6 H6 118.9 . . ?
C7 C6 H6 118.9 . . ?
C2 C7 C6 119.0(8) . . ?
C2 C7 H7 120.5 . . ?
C6 C7 H7 120.5 . . ?
C9 C8 C13 117.5(7) . . ?
C9 C8 C5 120.4(7) . . ?
C13 C8 C5 122.1(7) . . ?
C8 C9 C10 122.4(7) . . ?
C8 C9 H9 118.8 . . ?
C10 C9 H9 118.8 . . ?
C9 C10 C11 118.2(6) . . ?
C9 C10 C14 121.0(7) . . ?
C11 C10 C14 120.8(7) . . ?
C10 C11 C12 121.3(7) . . ?
C10 C11 H11 119.4 . . ?
C12 C11 H11 119.4 . . ?
C13 C12 C11 117.9(7) . . ?
C13 C12 C21 122.3(7) . . ?
C11 C12 C21 119.9(7) . . ?
C12 C13 C8 122.8(6) . . ?
C12 C13 H13 118.6 . . ?
C8 C13 H13 118.6 . . ?
C19 C14 C15 118.2(7) . . ?
C19 C14 C10 121.9(7) . . ?
C15 C14 C10 119.8(7) . . ?
C16 C15 C14 120.5(7) . . ?
C16 C15 H15 119.7 . . ?
C14 C15 H15 119.7 . . ?
C15 C16 C17 121.3(8) . . ?
C15 C16 H16 119.4 . . ?
C17 C16 H16 119.4 . . ?
C16 C17 C18 118.5(7) . . ?
C16 C17 C20 121.0(7) . . ?
C18 C17 C20 120.5(7) . . ?
C19 C18 C17 121.2(7) . . ?
C19 C18 H18 119.4 . . ?
C17 C18 H18 119.4 . . ?
C18 C19 C14 120.2(7) . . ?
C18 C19 H19 119.9 . . ?
C14 C19 H19 119.9 . . ?
O6 C20 O5 124.5(7) . . ?
O6 C20 C17 119.4(7) . . ?
O5 C20 C17 116.0(7) . . ?
C22 C21 C26 117.9(8) . . ?
C22 C21 C12 122.3(7) . . ?
C26 C21 C12 119.8(7) . . ?
C21 C22 C23 120.7(9) . . ?
C21 C22 H22 119.6 . . ?
C23 C22 H22 119.6 . . ?
C22 C23 C24 123.9(9) . . ?
C22 C23 H23 118.1 . . ?
C24 C23 H23 118.1 . . ?
C25 C24 C23 115.1(8) . . ?
C25 C24 C27 121.6(7) . . ?
C23 C24 C27 123.3(7) . . ?
C24 C25 C26 122.0(8) . . ?
C24 C25 H25 119.0 . . ?
C26 C25 H25 119.0 . . ?
C21 C26 C25 120.4(8) . . ?
C21 C26 H26 119.8 . . ?
C25 C26 H26 119.8 . . ?
O3 C27 O4 122.8(7) . . ?
O3 C27 C24 117.8(7) . . ?
O4 C27 C24 119.3(6) . . ?
O7 C28 O8 122.6(7) . . ?
O7 C28 C29 118.8(6) . . ?
O8 C28 C29 118.5(6) . . ?
C30 C29 C34 119.1(7) . . ?
C30 C29 C28 119.9(7) . . ?
C34 C29 C28 120.9(7) . . ?
C31 C30 C29 121.9(7) . . ?
C31 C30 H30 119.1 . . ?
C29 C30 H30 119.1 . . ?
C30 C31 C32 119.7(8) . . ?
C30 C31 H31 120.1 . . ?
C32 C31 H31 120.1 . . ?
C33 C32 C31 118.1(7) . . ?
C33 C32 C35 122.0(7) . . ?
C31 C32 C35 119.9(7) . . ?
C32 C33 C34 121.4(7) . . ?
C32 C33 H33 119.3 . . ?
C34 C33 H33 119.3 . . ?
C29 C34 C33 119.8(7) . . ?
C29 C34 H34 120.1 . . ?
C33 C34 H34 120.1 . . ?
C40 C35 C36 118.3(7) . . ?
C40 C35 C32 121.3(7) . . ?
C36 C35 C32 120.3(7) . . ?
C37 C36 C35 121.7(7) . . ?
C37 C36 H36 119.2 . . ?
C35 C36 H36 119.2 . . ?
C36 C37 C38 117.6(7) . . ?
C36 C37 C41 119.7(7) . . ?
C38 C37 C41 122.8(7) . . ?
C39 C38 C37 121.4(7) . . ?
C39 C38 H38 119.3 . . ?
C37 C38 H38 119.3 . . ?
C40 C39 C38 119.0(7) . . ?
C40 C39 C48 119.9(7) . . ?
C38 C39 C48 121.0(7) . . ?
C39 C40 C35 121.9(7) . . ?
C39 C40 H40 119.1 . . ?
C35 C40 H40 119.1 . . ?
C42 C41 C46 117.0(7) . . ?
C42 C41 C37 121.0(7) . . ?
C46 C41 C37 122.0(7) . . ?
C43 C42 C41 121.7(8) . . ?
C43 C42 H42 119.2 . . ?
C41 C42 H42 119.2 . . ?
C42 C43 C44 120.8(8) . . ?
C42 C43 H43 119.6 . . ?
C44 C43 H43 119.6 . . ?
C45 C44 C43 117.5(7) . . ?
C45 C44 C47 123.4(7) . . ?
C43 C44 C47 119.0(7) . . ?
C46 C45 C44 123.1(7) . . ?
C46 C45 H45 118.5 . . ?
C44 C45 H45 118.5 . . ?
C45 C46 C41 119.6(8) . . ?
C45 C46 H46 120.2 . . ?
C41 C46 H46 120.2 . . ?
O12 C47 O11 124.4(7) . . ?
O12 C47 C44 120.0(7) . . ?
O11 C47 C44 115.6(7) . . ?
O12 C47 Ba1 61.9(4) . 4_644 ?
O11 C47 Ba1 69.1(4) . 4_644 ?
C44 C47 Ba1 149.7(5) . 4_644 ?
C53 C48 C49 118.3(7) . . ?
C53 C48 C39 119.2(7) . . ?
C49 C48 C39 122.5(7) . . ?
C50 C49 C48 120.0(8) . . ?
C50 C49 H49 120.0 . . ?
C48 C49 H49 120.0 . . ?
C51 C50 C49 120.9(7) . . ?
C51 C50 H50 119.6 . . ?
C49 C50 H50 119.6 . . ?
C50 C51 C52 119.8(7) . . ?
C50 C51 C54 123.1(7) . . ?
C52 C51 C54 117.0(7) . . ?
C53 C52 C51 119.1(7) . . ?
C53 C52 H52 120.4 . . ?
C51 C52 H52 120.4 . . ?
C48 C53 C52 121.9(7) . . ?
C48 C53 H53 119.1 . . ?
C52 C53 H53 119.1 . . ?
O10 C54 O9 123.8(7) . . ?
O10 C54 C51 119.0(7) . . ?
O9 C54 C51 117.2(6) . . ?
O10 C54 Ba3 68.6(4) . 1_545 ?
O9 C54 Ba3 55.3(4) . 1_545 ?
C51 C54 Ba3 172.2(5) . 1_545 ?
O14 C55 N1 127.8(12) . . ?
O14 C55 C58 123.3(12) . . ?
N1 C55 C58 108.7(10) . . ?
N1 C56 C57 101.5(9) . . ?
N1 C56 H56A 111.5 . . ?
C57 C56 H56A 111.5 . . ?
N1 C56 H56B 111.5 . . ?
C57 C56 H56B 111.5 . . ?
H56A C56 H56B 109.3 . . ?
C58 C57 C56 106.8(11) . . ?
C58 C57 H57A 110.4 . . ?
C56 C57 H57A 110.4 . . ?
C58 C57 H57B 110.4 . . ?
C56 C57 H57B 110.4 . . ?
H57A C57 H57B 108.6 . . ?
C55 C58 C57 108.1(12) . . ?
C55 C58 H58A 110.1 . . ?
C57 C58 H58A 110.1 . . ?
C55 C58 H58B 110.1 . . ?
C57 C58 H58B 110.1 . . ?
H58A C58 H58B 108.4 . . ?
N1 C59 H59A 109.5 . . ?
N1 C59 H59B 109.5 . . ?
H59A C59 H59B 109.5 . . ?
N1 C59 H59C 109.5 . . ?
H59A C59 H59C 109.5 . . ?
H59B C59 H59C 109.5 . . ?
O13 C60 N2 133.1(19) . . ?
O13 C60 C61 122.0(15) . . ?
N2 C60 C61 104.2(16) . . ?
C62 C61 C60 100.2(15) . . ?
C62 C61 H61A 111.7 . . ?
C60 C61 H61A 111.7 . . ?
C62 C61 H61B 111.7 . . ?
C60 C61 H61B 111.7 . . ?
H61A C61 H61B 109.5 . . ?
C61 C62 C63 112(2) . . ?
C61 C62 H62A 109.2 . . ?
C63 C62 H62A 109.2 . . ?
C61 C62 H62B 109.2 . . ?
C63 C62 H62B 109.2 . . ?
H62A C62 H62B 107.9 . . ?
N2 C63 C62 93.8(18) . . ?
N2 C63 H63A 113.0 . . ?
C62 C63 H63A 113.0 . . ?
N2 C63 H63B 113.0 . . ?
C62 C63 H63B 113.0 . . ?
H63A C63 H63B 110.4 . . ?
C60 N2 C63 126(2) . . ?
C60 N2 C64 111.9(18) . . ?
C63 N2 C64 120.5(19) . . ?
N2 C64 H64A 109.5 . . ?
N2 C64 H64B 109.5 . . ?
H64A C64 H64B 109.5 . . ?
N2 C64 H64C 109.5 . . ?
H64A C64 H64C 109.5 . . ?
H64B C64 H64C 109.5 . . ?

loop_
_geom_bond_atom_site_label_1
_geom_bond_atom_site_label_2
_geom_bond_distance
_geom_bond_site_symmetry_2
_geom_bond_publ_flag
Ba2 O11 2.626(5) 1_556 ?
Ba2 O5 2.686(6) 2_565 ?
Ba2 O15 2.738(8) . ?
Ba2 O9 2.756(5) 2 ?
Ba2 O2 2.807(5) 1_545 ?
Ba2 O1 2.848(5) 1_545 ?
Ba2 O4 2.868(6) . ?
Ba2 O3 2.967(6) . ?
Ba2 C1 3.212(7) 1_545 ?
Ba2 Ba1 4.1450(8) 4_645 ?
Ba2 Ba3 4.2333(8) 2_565 ?
Ba1 O10 2.692(6) 1_565 ?
Ba1 O1 2.701(5) 4_645 ?
Ba1 O4 2.705(5) 4_655 ?
Ba1 O13 2.720(7) . ?
Ba1 O8 2.740(5) . ?
Ba1 O14 2.790(7) . ?
Ba1 O12 2.790(6) 4_654 ?
Ba1 O11 2.947(5) 4_654 ?
Ba1 C47 3.149(8) 4_654 ?
Ba1 Ba2 4.1451(8) 4_655 ?
Ba1 Ba3 4.2251(11) . ?
Ba3 O3 2.715(6) 2_564 ?
Ba3 O16 2.740(10) . ?
Ba3 O9 2.745(5) 1_565 ?
Ba3 O7 2.761(5) . ?
Ba3 O5 2.818(6) . ?
Ba3 O14 2.838(7) . ?
Ba3 O6 2.839(6) . ?
Ba3 O8 2.850(5) . ?
Ba3 O10 3.038(6) 1_565 ?
Ba3 C54 3.263(7) 1_565 ?
Ba3 Ba2 4.2333(8) 2_564 ?
O1 C1 1.276(9) . ?
O1 Ba1 2.701(5) 4_655 ?
O1 Ba2 2.848(5) 1_565 ?
O2 C1 1.260(9) . ?
O2 Ba2 2.807(5) 1_565 ?
O3 C27 1.244(9) . ?
O3 Ba3 2.714(6) 2_565 ?
O4 C27 1.253(9) . ?
O4 Ba1 2.704(5) 4_645 ?
O5 C20 1.243(9) . ?
O5 Ba2 2.686(6) 2_564 ?
O6 C20 1.221(10) . ?
O7 C28 1.253(9) . ?
O8 C28 1.272(9) . ?
O9 C54 1.280(9) . ?
O9 Ba3 2.745(5) 1_545 ?
O9 Ba2 2.756(5) 2_554 ?
O10 C54 1.243(9) . ?
O10 Ba1 2.692(6) 1_545 ?
O10 Ba3 3.038(6) 1_545 ?
O11 C47 1.285(9) . ?
O11 Ba2 2.626(5) 1_554 ?
O11 Ba1 2.947(5) 4_644 ?
O12 C47 1.227(10) . ?
O12 Ba1 2.790(6) 4_644 ?
O13 C60 1.241(17) . ?
O14 C55 1.230(13) . ?
O15 H15A 0.8200 . ?
O15 H15B 0.8201 . ?
O16 H16A 0.8200 . ?
O16 H16B 0.8200 . ?
N1 C55 1.373(15) . ?
N1 C56 1.482(14) . ?
N1 C59 1.498(16) . ?
C1 C2 1.490(10) . ?
C1 Ba2 3.212(7) 1_565 ?
C2 C7 1.383(11) . ?
C2 C3 1.398(11) . ?
C3 C4 1.366(10) . ?
C3 H3 0.9500 . ?
C4 C5 1.380(10) . ?
C4 H4 0.9500 . ?
C5 C6 1.380(12) . ?
C5 C8 1.492(10) . ?
C6 C7 1.393(12) . ?
C6 H6 0.9500 . ?
C7 H7 0.9500 . ?
C8 C9 1.384(11) . ?
C8 C13 1.419(11) . ?
C9 C10 1.390(10) . ?
C9 H9 0.9500 . ?
C10 C11 1.408(10) . ?
C10 C14 1.482(9) . ?
C11 C12 1.414(11) . ?
C11 H11 0.9500 . ?
C12 C13 1.368(11) . ?
C12 C21 1.483(11) . ?
C13 H13 0.9500 . ?
C14 C19 1.396(10) . ?
C14 C15 1.409(11) . ?
C15 C16 1.376(12) . ?
C15 H15 0.9500 . ?
C16 C17 1.380(11) . ?
C16 H16 0.9500 . ?
C17 C18 1.392(11) . ?
C17 C20 1.531(10) . ?
C18 C19 1.386(11) . ?
C18 H18 0.9500 . ?
C19 H19 0.9500 . ?
C21 C22 1.357(12) . ?
C21 C26 1.383(12) . ?
C22 C23 1.358(13) . ?
C22 H22 0.9500 . ?
C23 C24 1.379(12) . ?
C23 H23 0.9500 . ?
C24 C25 1.373(12) . ?
C24 C27 1.485(10) . ?
C25 C26 1.394(13) . ?
C25 H25 0.9500 . ?
C26 H26 0.9500 . ?
C28 C29 1.505(10) . ?
C29 C30 1.377(11) . ?
C29 C34 1.379(10) . ?
C30 C31 1.372(11) . ?
C30 H30 0.9500 . ?
C31 C32 1.420(11) . ?
C31 H31 0.9500 . ?
C32 C33 1.371(11) . ?
C32 C35 1.484(10) . ?
C33 C34 1.404(10) . ?
C33 H33 0.9500 . ?
C34 H34 0.9500 . ?
C35 C40 1.396(10) . ?
C35 C36 1.409(11) . ?
C36 C37 1.392(11) . ?
C36 H36 0.9500 . ?
C37 C38 1.411(11) . ?
C37 C41 1.467(11) . ?
C38 C39 1.403(12) . ?
C38 H38 0.9500 . ?
C39 C40 1.368(11) . ?
C39 C48 1.483(10) . ?
C40 H40 0.9500 . ?
C41 C42 1.390(12) . ?
C41 C46 1.427(11) . ?
C42 C43 1.379(12) . ?
C42 H42 0.9500 . ?
C43 C44 1.385(11) . ?
C43 H43 0.9500 . ?
C44 C45 1.379(11) . ?
C44 C47 1.508(11) . ?
C45 C46 1.358(11) . ?
C45 H45 0.9500 . ?
C46 H46 0.9500 . ?
C47 Ba1 3.149(8) 4_644 ?
C48 C53 1.372(11) . ?
C48 C49 1.421(11) . ?
C49 C50 1.393(11) . ?
C49 H49 0.9500 . ?
C50 C51 1.358(12) . ?
C50 H50 0.9500 . ?
C51 C52 1.416(10) . ?
C51 C54 1.522(10) . ?
C52 C53 1.386(10) . ?
C52 H52 0.9500 . ?
C53 H53 0.9500 . ?
C54 Ba3 3.263(7) 1_545 ?
C55 C58 1.472(19) . ?
C56 C57 1.590(17) . ?
C56 H56A 0.9900 . ?
C56 H56B 0.9900 . ?
C57 C58 1.477(19) . ?
C57 H57A 0.9900 . ?
C57 H57B 0.9900 . ?
C58 H58A 0.9900 . ?
C58 H58B 0.9900 . ?
C59 H59A 0.9800 . ?
C59 H59B 0.9800 . ?
C59 H59C 0.9800 . ?
C60 N2 1.24(2) . ?
C60 C61 1.54(2) . ?
C61 C62 1.49(2) . ?
C61 H61A 0.9900 . ?
C61 H61B 0.9900 . ?
C62 C63 1.55(2) . ?
C62 H62A 0.9900 . ?
C62 H62B 0.9900 . ?
C63 N2 1.41(3) . ?
C63 H63A 0.9900 . ?
C63 H63B 0.9900 . ?
N2 C64 1.60(3) . ?
C64 H64A 0.9800 . ?
C64 H64B 0.9800 . ?
C64 H64C 0.9800 . ?

loop_
_geom_hbond_atom_site_label_D
_geom_hbond_atom_site_label_H
_geom_hbond_atom_site_label_A
_geom_hbond_distance_DH
_geom_hbond_distance_HA
_geom_hbond_distance_DA
_geom_hbond_angle_DHA
_geom_hbond_site_symmetry_A
C57 H57B O12 0.99 2.65 3.530(15) 147.9 2_665
C57 H57B O12 0.99 2.65 3.530(15) 147.9 2_665
C57 H57B O12 0.99 2.65 3.530(15) 147.9 2_665
C57 H57B O12 0.99 2.65 3.530(15) 147.9 2_665
C57 H57B O12 0.99 2.65 3.530(15) 147.9 2_665
C57 H57B O12 0.99 2.65 3.530(15) 147.9 2_665
C57 H57B O12 0.99 2.65 3.530(15) 147.9 2_665
C57 H57B O12 0.99 2.65 3.530(15) 147.9 2_665
C57 H57B O12 0.99 2.65 3.530(15) 147.9 2_665
C57 H57B O12 0.99 2.65 3.530(15) 147.9 2_665
C57 H57B O12 0.99 2.65 3.530(15) 147.9 2_665

loop_
_geom_torsion_atom_site_label_1
_geom_torsion_atom_site_label_2
_geom_torsion_atom_site_label_3
_geom_torsion_atom_site_label_4
_geom_torsion
_geom_torsion_site_symmetry_1
_geom_torsion_site_symmetry_2
_geom_torsion_site_symmetry_3
_geom_torsion_site_symmetry_4
_geom_torsion_publ_flag
Ba2 O2 C1 O1 10.6(8) 1_565 . . . ?
Ba2 O2 C1 C2 -167.6(6) 1_565 . . . ?
Ba1 O1 C1 O2 95.4(9) 4_655 . . . ?
Ba2 O1 C1 O2 -10.4(8) 1_565 . . . ?
Ba1 O1 C1 C2 -86.3(9) 4_655 . . . ?
Ba2 O1 C1 C2 167.8(6) 1_565 . . . ?
Ba1 O1 C1 Ba2 105.9(6) 4_655 . . 1_565 ?
O2 C1 C2 C7 -11.7(11) . . . . ?
O1 C1 C2 C7 170.0(8) . . . . ?
Ba2 C1 C2 C7 -96(3) 1_565 . . . ?
O2 C1 C2 C3 166.0(7) . . . . ?
O1 C1 C2 C3 -12.3(11) . . . . ?
Ba2 C1 C2 C3 82(3) 1_565 . . . ?
C7 C2 C3 C4 -1.9(12) . . . . ?
C1 C2 C3 C4 -179.6(7) . . . . ?
C2 C3 C4 C5 0.6(11) . . . . ?
C3 C4 C5 C6 0.8(12) . . . . ?
C3 C4 C5 C8 -175.6(7) . . . . ?
C4 C5 C6 C7 -1.0(13) . . . . ?
C8 C5 C6 C7 175.5(8) . . . . ?
C3 C2 C7 C6 1.7(13) . . . . ?
C1 C2 C7 C6 179.5(8) . . . . ?
C5 C6 C7 C2 -0.3(14) . . . . ?
C4 C5 C8 C9 28.1(11) . . . . ?
C6 C5 C8 C9 -148.2(8) . . . . ?
C4 C5 C8 C13 -155.0(8) . . . . ?
C6 C5 C8 C13 28.8(12) . . . . ?
C13 C8 C9 C10 -1.7(12) . . . . ?
C5 C8 C9 C10 175.3(7) . . . . ?
C8 C9 C10 C11 0.4(11) . . . . ?
C8 C9 C10 C14 178.5(7) . . . . ?
C9 C10 C11 C12 -0.5(11) . . . . ?
C14 C10 C11 C12 -178.7(7) . . . . ?
C10 C11 C12 C13 2.1(12) . . . . ?
C10 C11 C12 C21 -177.2(7) . . . . ?
C11 C12 C13 C8 -3.6(12) . . . . ?
C21 C12 C13 C8 175.7(8) . . . . ?
C9 C8 C13 C12 3.4(11) . . . . ?
C5 C8 C13 C12 -173.6(8) . . . . ?
C9 C10 C14 C19 150.7(7) . . . . ?
C11 C10 C14 C19 -31.2(11) . . . . ?
C9 C10 C14 C15 -28.6(11) . . . . ?
C11 C10 C14 C15 149.6(8) . . . . ?
C19 C14 C15 C16 1.6(12) . . . . ?
C10 C14 C15 C16 -179.1(8) . . . . ?
C14 C15 C16 C17 0.4(14) . . . . ?
C15 C16 C17 C18 -2.5(13) . . . . ?
C15 C16 C17 C20 175.4(8) . . . . ?
C16 C17 C18 C19 2.7(12) . . . . ?
C20 C17 C18 C19 -175.3(7) . . . . ?
C17 C18 C19 C14 -0.7(12) . . . . ?
C15 C14 C19 C18 -1.4(12) . . . . ?
C10 C14 C19 C18 179.3(7) . . . . ?
Ba3 O6 C20 O5 -8.6(9) . . . . ?
Ba3 O6 C20 C17 174.8(7) . . . . ?
Ba2 O5 C20 O6 143.6(12) 2_564 . . . ?
Ba3 O5 C20 O6 8.7(9) . . . . ?
Ba2 O5 C20 C17 -39.8(19) 2_564 . . . ?
Ba3 O5 C20 C17 -174.7(6) . . . . ?
C16 C17 C20 O6 170.3(8) . . . . ?
C18 C17 C20 O6 -11.8(12) . . . . ?
C16 C17 C20 O5 -6.6(12) . . . . ?
C18 C17 C20 O5 171.3(8) . . . . ?
C13 C12 C21 C22 40.3(13) . . . . ?
C11 C12 C21 C22 -140.4(9) . . . . ?
C13 C12 C21 C26 -138.3(9) . . . . ?
C11 C12 C21 C26 41.0(12) . . . . ?
C26 C21 C22 C23 -1.2(14) . . . . ?
C12 C21 C22 C23 -179.8(9) . . . . ?
C21 C22 C23 C24 3.6(17) . . . . ?
C22 C23 C24 C25 -4.2(15) . . . . ?
C22 C23 C24 C27 177.6(9) . . . . ?
C23 C24 C25 C26 2.7(15) . . . . ?
C27 C24 C25 C26 -179.0(9) . . . . ?
C22 C21 C26 C25 -0.2(15) . . . . ?
C12 C21 C26 C25 178.5(9) . . . . ?
C24 C25 C26 C21 -0.7(17) . . . . ?
Ba3 O3 C27 O4 -134(3) 2_565 . . . ?
Ba2 O3 C27 O4 13.6(8) . . . . ?
Ba3 O3 C27 C24 49(3) 2_565 . . . ?
Ba2 O3 C27 C24 -163.1(6) . . . . ?
Ba1 O4 C27 O3 -155.1(13) 4_645 . . . ?
Ba2 O4 C27 O3 -14.2(9) . . . . ?
Ba1 O4 C27 C24 22(2) 4_645 . . . ?
Ba2 O4 C27 C24 162.5(6) . . . . ?
C25 C24 C27 O3 165.4(9) . . . . ?
C23 C24 C27 O3 -16.5(12) . . . . ?
C25 C24 C27 O4 -11.5(13) . . . . ?
C23 C24 C27 O4 166.6(8) . . . . ?
Ba3 O7 C28 O8 15.5(8) . . . . ?
Ba3 O7 C28 C29 -163.8(5) . . . . ?
Ba1 O8 C28 O7 119.9(18) . . . . ?
Ba3 O8 C28 O7 -14.9(8) . . . . ?
Ba1 O8 C28 C29 -61(2) . . . . ?
Ba3 O8 C28 C29 164.4(6) . . . . ?
O7 C28 C29 C30 -175.2(7) . . . . ?
O8 C28 C29 C30 5.5(10) . . . . ?
O7 C28 C29 C34 8.6(10) . . . . ?
O8 C28 C29 C34 -170.7(7) . . . . ?
C34 C29 C30 C31 -0.2(12) . . . . ?
C28 C29 C30 C31 -176.4(7) . . . . ?
C29 C30 C31 C32 1.6(12) . . . . ?
C30 C31 C32 C33 -1.9(11) . . . . ?
C30 C31 C32 C35 177.6(7) . . . . ?
C31 C32 C33 C34 0.8(11) . . . . ?
C35 C32 C33 C34 -178.6(7) . . . . ?
C30 C29 C34 C33 -1.0(11) . . . . ?
C28 C29 C34 C33 175.3(6) . . . . ?
C32 C33 C34 C29 0.6(11) . . . . ?
C33 C32 C35 C40 -40.6(11) . . . . ?
C31 C32 C35 C40 140.0(8) . . . . ?
C33 C32 C35 C36 138.2(8) . . . . ?
C31 C32 C35 C36 -41.2(11) . . . . ?
C40 C35 C36 C37 -2.0(13) . . . . ?
C32 C35 C36 C37 179.2(7) . . . . ?
C35 C36 C37 C38 3.3(12) . . . . ?
C35 C36 C37 C41 -178.0(8) . . . . ?
C36 C37 C38 C39 -3.5(12) . . . . ?
C41 C37 C38 C39 177.9(8) . . . . ?
C37 C38 C39 C40 2.3(13) . . . . ?
C37 C38 C39 C48 -179.2(8) . . . . ?
C38 C39 C40 C35 -0.8(12) . . . . ?
C48 C39 C40 C35 -179.4(8) . . . . ?
C36 C35 C40 C39 0.7(12) . . . . ?
C32 C35 C40 C39 179.5(8) . . . . ?
C36 C37 C41 C42 47.4(12) . . . . ?
C38 C37 C41 C42 -134.0(9) . . . . ?
C36 C37 C41 C46 -135.3(8) . . . . ?
C38 C37 C41 C46 43.3(12) . . . . ?
C46 C41 C42 C43 2.2(13) . . . . ?
C37 C41 C42 C43 179.7(8) . . . . ?
C41 C42 C43 C44 -4.3(14) . . . . ?
C42 C43 C44 C45 5.7(12) . . . . ?
C42 C43 C44 C47 -177.0(8) . . . . ?
C43 C44 C45 C46 -5.6(12) . . . . ?
C47 C44 C45 C46 177.2(7) . . . . ?
C44 C45 C46 C41 3.7(13) . . . . ?
C42 C41 C46 C45 -1.9(12) . . . . ?
C37 C41 C46 C45 -179.3(8) . . . . ?
Ba1 O12 C47 O11 -31.4(8) 4_644 . . . ?
Ba1 O12 C47 C44 145.3(6) 4_644 . . . ?
Ba2 O11 C47 O12 -67.7(15) 1_554 . . . ?
Ba1 O11 C47 O12 29.5(8) 4_644 . . . ?
Ba2 O11 C47 C44 115.5(11) 1_554 . . . ?
Ba1 O11 C47 C44 -147.3(6) 4_644 . . . ?
Ba2 O11 C47 Ba1 -97.2(11) 1_554 . . 4_644 ?
C45 C44 C47 O12 -175.7(7) . . . . ?
C43 C44 C47 O12 7.1(11) . . . . ?
C45 C44 C47 O11 1.2(11) . . . . ?
C43 C44 C47 O11 -175.9(7) . . . . ?
C45 C44 C47 Ba1 -90.8(11) . . . 4_644 ?
C43 C44 C47 Ba1 92.0(11) . . . 4_644 ?
C40 C39 C48 C53 35.8(11) . . . . ?
C38 C39 C48 C53 -142.8(8) . . . . ?
C40 C39 C48 C49 -143.0(8) . . . . ?
C38 C39 C48 C49 38.4(12) . . . . ?
C53 C48 C49 C50 -0.8(12) . . . . ?
C39 C48 C49 C50 178.0(7) . . . . ?
C48 C49 C50 C51 1.4(13) . . . . ?
C49 C50 C51 C52 -1.1(12) . . . . ?
C49 C50 C51 C54 -177.8(7) . . . . ?
C50 C51 C52 C53 0.1(11) . . . . ?
C54 C51 C52 C53 177.1(6) . . . . ?
C49 C48 C53 C52 -0.1(12) . . . . ?
C39 C48 C53 C52 -179.0(7) . . . . ?
C51 C52 C53 C48 0.5(11) . . . . ?
Ba1 O10 C54 O9 -102.9(18) 1_545 . . . ?
Ba3 O10 C54 O9 1.7(7) 1_545 . . . ?
Ba1 O10 C54 C51 77(2) 1_545 . . . ?
Ba3 O10 C54 C51 -178.0(6) 1_545 . . . ?
Ba1 O10 C54 Ba3 -104.6(19) 1_545 . . 1_545 ?
Ba3 O9 C54 O10 -1.9(8) 1_545 . . . ?
Ba2 O9 C54 O10 -113.4(7) 2_554 . . . ?
Ba3 O9 C54 C51 177.8(5) 1_545 . . . ?
Ba2 O9 C54 C51 66.3(8) 2_554 . . . ?
Ba2 O9 C54 Ba3 -111.4(5) 2_554 . . 1_545 ?
C50 C51 C54 O10 4.0(12) . . . . ?
C52 C51 C54 O10 -172.8(7) . . . . ?
C50 C51 C54 O9 -175.7(7) . . . . ?
C52 C51 C54 O9 7.5(10) . . . . ?
Ba1 O14 C55 N1 -123.0(13) . . . . ?
Ba3 O14 C55 N1 57.2(16) . . . . ?
Ba1 O14 C55 C58 62(2) . . . . ?
Ba3 O14 C55 C58 -117.6(12) . . . . ?
C56 N1 C55 O14 -169.6(12) . . . . ?
C59 N1 C55 O14 0(2) . . . . ?
C56 N1 C55 C58 5.8(15) . . . . ?
C59 N1 C55 C58 175.0(13) . . . . ?
C55 N1 C56 C57 -2.0(13) . . . . ?
C59 N1 C56 C57 -172.2(11) . . . . ?
N1 C56 C57 C58 -2.5(14) . . . . ?
O14 C55 C58 C57 168.4(12) . . . . ?
N1 C55 C58 C57 -7.2(16) . . . . ?
C56 C57 C58 C55 5.9(16) . . . . ?
Ba1 O13 C60 N2 173.7(15) . . . . ?
Ba1 O13 C60 C61 4(3) . . . . ?
O13 C60 C61 C62 -169.8(17) . . . . ?
N2 C60 C61 C62 18(2) . . . . ?
C60 C61 C62 C63 -13(3) . . . . ?
C61 C62 C63 N2 3(3) . . . . ?
O13 C60 N2 C63 168(2) . . . . ?
C61 C60 N2 C63 -22(3) . . . . ?
O13 C60 N2 C64 3(3) . . . . ?
C61 C60 N2 C64 173.4(16) . . . . ?
C62 C63 N2 C60 13(3) . . . . ?
C62 C63 N2 C64 177(2) . . . . ?

loop_
_platon_squeeze_void_nr
_platon_squeeze_void_average_x
_platon_squeeze_void_average_y
_platon_squeeze_void_average_z
_platon_squeeze_void_volume
_platon_squeeze_void_count_electrons
1 -0.226 0.118 0.784 466.7 41.2
2 0.226 0.617 0.716 466.3 40.1
3 0.274 0.382 0.216 466.5 36.8
4 0.726 0.883 0.284 466.8 37.0
